data_7712329
loop_
_publ_author_name
'Jung, Mi Hee'

_publ_section_title
;
 Long-Lived Spin-Triplet Excitons in Manganese Complexes for
 Room-Temperature Phosphorescence
;
_journal_name_full 'Dalton Transactions'
_journal_paper_doi 10.1039/D2DT03831E
_journal_year 2023
_chemical_formula_sum 'C12 H30 Cl4 Mn N2'
_chemical_formula_weight 399.12
_space_group_crystal_system orthorhombic
_space_group_IT_number 19
_space_group_name_Hall 'P 2ac 2ab'
_space_group_name_H-M_alt 'P 21 21 21'
_atom_sites_solution_hydrogens geom
_audit_creation_method SHELXL-2018/3
_audit_update_record
;
2022-11-10 deposited with the CCDC.	2023-02-16 downloaded from the CCDC.
;
_cell_angle_alpha 90
_cell_angle_beta 90
_cell_angle_gamma 90
_cell_formula_units_Z 8
_cell_length_a 11.9192(5)
_cell_length_b 13.1713(6)
_cell_length_c 25.8199(7)
_cell_measurement_reflns_used 14603
_cell_measurement_temperature 173(2)
_cell_measurement_theta_max 30.3130
_cell_measurement_theta_min 2.8510
_cell_volume 4053.5(3)
_computing_structure_refinement 'SHELXL-2018/3 (Sheldrick, 2018)'
_computing_structure_solution 'SHELXT 2018/2 (Sheldrick, 2018)'
_diffrn_ambient_temperature 173(2)
_diffrn_measured_fraction_theta_full 0.998
_diffrn_measured_fraction_theta_max 0.930
_diffrn_measurement_device_type 'XtaLAB AFC12 (RINC): Kappa dual offset/far'
_diffrn_radiation_type MoK\a
_diffrn_radiation_wavelength 0.71073
_diffrn_reflns_av_R_equivalents 0.0370
_diffrn_reflns_av_unetI/netI 0.0302
_diffrn_reflns_Laue_measured_fraction_full 0.998
_diffrn_reflns_Laue_measured_fraction_max 0.930
_diffrn_reflns_limit_h_max 15
_diffrn_reflns_limit_h_min -15
_diffrn_reflns_limit_k_max 17
_diffrn_reflns_limit_k_min -17
_diffrn_reflns_limit_l_max 35
_diffrn_reflns_limit_l_min -36
_diffrn_reflns_number 48181
_diffrn_reflns_point_group_measured_fraction_full 0.999
_diffrn_reflns_point_group_measured_fraction_max 0.902
_diffrn_reflns_theta_full 25.242
_diffrn_reflns_theta_max 30.172
_diffrn_reflns_theta_min 2.436
_diffrn_source 'fine-focus sealed X-ray tube'
_exptl_absorpt_coefficient_mu 1.170
_exptl_crystal_colour colorless
_exptl_crystal_density_diffrn 1.308
_exptl_crystal_description plate
_exptl_crystal_F_000 1672
_exptl_crystal_size_max 0.150
_exptl_crystal_size_mid 0.130
_exptl_crystal_size_min 0.110
_refine_diff_density_max 0.742
_refine_diff_density_min -0.638
_refine_diff_density_rms 0.164
_refine_ls_abs_structure_details
;
 Refined as an inversion twin.
;
_refine_ls_abs_structure_Flack 0.510(15)
_refine_ls_extinction_method none
_refine_ls_goodness_of_fit_ref 0.742
_refine_ls_hydrogen_treatment constr
_refine_ls_matrix_type full
_refine_ls_number_parameters 356
_refine_ls_number_reflns 10819
_refine_ls_number_restraints 0
_refine_ls_restrained_S_all 0.742
_refine_ls_R_factor_all 0.0319
_refine_ls_R_factor_gt 0.0263
_refine_ls_shift/su_max 0.002
_refine_ls_shift/su_mean 0.000
_refine_ls_structure_factor_coef Fsqd
_refine_ls_weighting_details 'w=1/[\s^2^(Fo^2^)+(0.0828P)^2^+3.2520P] where P=(Fo^2^+2Fc^2^)/3'
_refine_ls_weighting_scheme calc
_refine_ls_wR_factor_gt 0.0737
_refine_ls_wR_factor_ref 0.0875
_reflns_Friedel_coverage 0.759
_reflns_Friedel_fraction_full 1.000
_reflns_Friedel_fraction_max 0.867
_reflns_number_gt 10040
_reflns_number_total 10819
_reflns_threshold_expression 'I > 2\s(I)'
_cod_data_source_file d2dt03831e2.cif
_cod_data_source_block TEMMnCl2_a
_cod_depositor_comments
;

2025-01-11
Z value and formula fixed to values more according to usual
chemical conventions.                 miguel
;
_cod_original_formula_sum 'C24 H60 Cl8 Mn2 N4'
_cod_original_formula_weight 798.24
_cod_original_formula_units_Z 4
_cod_database_code 7712329
_shelx_shelxl_version_number 2018/3
_shelx_space_group_comment
;
The symmetry employed for this shelxl refinement is uniquely defined
by the following loop, which should always be used as a source of
symmetry information in preference to the above space-group names.
They are only intended as comments.
;
_shelx_estimated_absorpt_t_min 0.844
_shelx_estimated_absorpt_t_max 0.882

loop_
_space_group_symop_operation_xyz
'x, y, z'
'-x+1/2, -y, z+1/2'
'-x, y+1/2, -z+1/2'
'x+1/2, -y+1/2, -z'

loop_
_atom_site_label
_atom_site_type_symbol
_atom_site_fract_x
_atom_site_fract_y
_atom_site_fract_z
_atom_site_U_iso_or_equiv
_atom_site_adp_type
_atom_site_occupancy
_atom_site_site_symmetry_order
_atom_site_calc_flag
_atom_site_refinement_flags_posn
_atom_site_refinement_flags_adp
_atom_site_refinement_flags_occupancy
_atom_site_disorder_assembly
_atom_site_disorder_group
Mn01 Mn 0.05013(3) 0.71719(3) 0.62144(2) 0.01340(9) Uani 1 1 d . . . . .
Mn02 Mn 0.44263(4) 0.20493(3) 0.63279(2) 0.01545(9) Uani 1 1 d . . . . .
Cl03 Cl 0.39923(6) 0.23327(6) 0.72233(2) 0.01862(14) Uani 1 1 d . . . . .
Cl04 Cl 0.07105(6) 0.77187(6) 0.70915(3) 0.02141(14) Uani 1 1 d . . . . .
Cl05 Cl -0.06567(6) 0.57231(5) 0.61947(3) 0.01832(13) Uani 1 1 d . . . . .
Cl06 Cl 0.22840(6) 0.68272(6) 0.58644(3) 0.02233(15) Uani 1 1 d . . . . .
Cl07 Cl -0.03379(6) 0.84546(6) 0.56845(3) 0.02120(14) Uani 1 1 d . . . . .
Cl08 Cl 0.58809(6) 0.08458(6) 0.62867(3) 0.02230(14) Uani 1 1 d . . . . .
Cl09 Cl 0.27637(6) 0.15757(6) 0.58966(3) 0.02421(15) Uani 1 1 d . . . . .
Cl0A Cl 0.50171(8) 0.35979(6) 0.59358(3) 0.0309(2) Uani 1 1 d . . . . .
N00B N 0.10929(19) 0.80205(18) 0.46706(9) 0.0141(4) Uani 1 1 d . . . . .
N00C N 0.38931(19) 0.31184(18) 0.48224(9) 0.0137(4) Uani 1 1 d . . . . .
N00D N 0.2497(2) 0.43070(19) 0.73006(9) 0.0162(5) Uani 1 1 d . . . . .
N00E N 0.2628(2) 0.93114(19) 0.74197(9) 0.0142(4) Uani 1 1 d . . . . .
C00F C 0.3850(2) 0.2029(2) 0.46389(11) 0.0176(5) Uani 1 1 d . . . . .
H00A H 0.366122 0.201638 0.426557 0.021 Uiso 1 1 calc R U . . .
H00B H 0.324810 0.166607 0.482773 0.021 Uiso 1 1 calc R U . . .
C00G C 0.2258(2) 0.8455(2) 0.47127(12) 0.0189(5) Uani 1 1 d . . . . .
H00C H 0.262762 0.841742 0.436990 0.023 Uiso 1 1 calc R U . . .
H00D H 0.270073 0.803789 0.495771 0.023 Uiso 1 1 calc R U . . .
C00H C 0.0329(3) 0.8626(2) 0.43213(12) 0.0218(6) Uani 1 1 d . . . . .
H00E H 0.024410 0.931702 0.446685 0.026 Uiso 1 1 calc R U . . .
H00F H -0.042113 0.830383 0.431977 0.026 Uiso 1 1 calc R U . . .
C00I C 0.4953(3) 0.1481(2) 0.47229(12) 0.0215(6) Uani 1 1 d . . . . .
H00G H 0.487942 0.077343 0.461125 0.032 Uiso 1 1 calc R U . . .
H00H H 0.514948 0.150213 0.509128 0.032 Uiso 1 1 calc R U . . .
H00I H 0.554280 0.181470 0.452052 0.032 Uiso 1 1 calc R U . . .
C00J C 0.1147(3) 0.6910(2) 0.45317(11) 0.0177(5) Uani 1 1 d . . . . .
H00J H 0.176965 0.658899 0.472521 0.021 Uiso 1 1 calc R U . . .
H00K H 0.131136 0.684383 0.415745 0.021 Uiso 1 1 calc R U . . .
C00K C 0.3214(2) 0.8812(2) 0.78724(11) 0.0184(5) Uani 1 1 d . . . . .
H00L H 0.369591 0.931993 0.804656 0.022 Uiso 1 1 calc R U . . .
H00M H 0.370666 0.826444 0.774035 0.022 Uiso 1 1 calc R U . . .
C00L C 0.1838(2) 0.4340(3) 0.77976(11) 0.0210(6) Uani 1 1 d . . . . .
H00N H 0.106812 0.408964 0.773274 0.025 Uiso 1 1 calc R U . . .
H00O H 0.178343 0.505242 0.791785 0.025 Uiso 1 1 calc R U . . .
C00M C 0.1059(3) 0.3610(3) 0.66974(12) 0.0241(6) Uani 1 1 d . . . . .
H00P H 0.054824 0.378770 0.641406 0.036 Uiso 1 1 calc R U . . .
H00Q H 0.062116 0.340220 0.700088 0.036 Uiso 1 1 calc R U . . .
H00R H 0.154442 0.304846 0.658864 0.036 Uiso 1 1 calc R U . . .
C00N C 0.3440(2) 0.9579(2) 0.69932(11) 0.0166(5) Uani 1 1 d . . . . .
H00S H 0.402832 1.002965 0.713600 0.020 Uiso 1 1 calc R U . . .
H00T H 0.303405 0.996274 0.672181 0.020 Uiso 1 1 calc R U . . .
C00O C 0.0065(3) 0.6352(2) 0.46526(12) 0.0210(6) Uani 1 1 d . . . . .
H00U H 0.012184 0.564849 0.453124 0.031 Uiso 1 1 calc R U . . .
H00V H -0.056228 0.668857 0.447719 0.031 Uiso 1 1 calc R U . . .
H00W H -0.006467 0.635678 0.502742 0.031 Uiso 1 1 calc R U . . .
C00P C 0.2722(2) 0.3544(2) 0.48398(12) 0.0198(5) Uani 1 1 d . . . . .
H00X H 0.224447 0.309430 0.505405 0.024 Uiso 1 1 calc R U . . .
H00Y H 0.240760 0.355139 0.448483 0.024 Uiso 1 1 calc R U . . .
C00Q C 0.3995(3) 0.8666(2) 0.67475(11) 0.0204(6) Uani 1 1 d . . . . .
H00Z H 0.445049 0.888691 0.645218 0.031 Uiso 1 1 calc R U . . .
H010 H 0.341824 0.819069 0.662813 0.031 Uiso 1 1 calc R U . . .
H011 H 0.447639 0.833014 0.700295 0.031 Uiso 1 1 calc R U . . .
C00R C 0.4712(3) 0.3771(2) 0.45254(13) 0.0223(6) Uani 1 1 d . . . . .
H012 H 0.547269 0.347668 0.455890 0.027 Uiso 1 1 calc R U . . .
H013 H 0.472695 0.445726 0.468140 0.027 Uiso 1 1 calc R U . . .
C00S C 0.2380(3) 0.3699(3) 0.82191(12) 0.0264(7) Uani 1 1 d . . . . .
H014 H 0.193945 0.375363 0.853827 0.040 Uiso 1 1 calc R U . . .
H015 H 0.314483 0.394284 0.828290 0.040 Uiso 1 1 calc R U . . .
H016 H 0.240574 0.298844 0.810762 0.040 Uiso 1 1 calc R U . . .
C00T C 0.1776(3) 0.4527(3) 0.68352(12) 0.0233(6) Uani 1 1 d . . . . .
H017 H 0.226036 0.470434 0.653710 0.028 Uiso 1 1 calc R U . . .
H018 H 0.128475 0.511475 0.690931 0.028 Uiso 1 1 calc R U . . .
C00U C 0.1977(3) 1.0234(3) 0.75946(11) 0.0213(6) Uani 1 1 d . . . . .
H019 H 0.251209 1.077152 0.769866 0.026 Uiso 1 1 calc R U . . .
H01A H 0.152514 1.005257 0.790277 0.026 Uiso 1 1 calc R U . . .
C00V C 0.1205(3) 1.0650(3) 0.71804(13) 0.0261(7) Uani 1 1 d . . . . .
H01B H 0.071268 1.116658 0.733185 0.039 Uiso 1 1 calc R U . . .
H01C H 0.074906 1.009716 0.703813 0.039 Uiso 1 1 calc R U . . .
H01D H 0.165359 1.095514 0.690305 0.039 Uiso 1 1 calc R U . . .
C00W C 0.2407(3) 0.8365(3) 0.82666(12) 0.0227(6) Uani 1 1 d . . . . .
H01E H 0.282352 0.794391 0.851323 0.034 Uiso 1 1 calc R U . . .
H01F H 0.184661 0.794806 0.808805 0.034 Uiso 1 1 calc R U . . .
H01G H 0.202913 0.891627 0.845290 0.034 Uiso 1 1 calc R U . . .
C00X C 0.2256(3) 0.9548(3) 0.48964(14) 0.0265(7) Uani 1 1 d . . . . .
H01H H 0.302982 0.977440 0.495142 0.040 Uiso 1 1 calc R U . . .
H01I H 0.183811 0.959768 0.522233 0.040 Uiso 1 1 calc R U . . .
H01J H 0.189833 0.997757 0.463426 0.040 Uiso 1 1 calc R U . . .
C00Y C 0.3546(3) 0.4958(2) 0.73112(12) 0.0204(6) Uani 1 1 d . . . . .
H01K H 0.403130 0.476348 0.701633 0.024 Uiso 1 1 calc R U . . .
H01L H 0.396421 0.481359 0.763408 0.024 Uiso 1 1 calc R U . . .
C00Z C 0.0739(4) 0.8714(3) 0.37685(13) 0.0358(8) Uani 1 1 d . . . . .
H01M H 0.023767 0.916290 0.357370 0.054 Uiso 1 1 calc R U . . .
H01N H 0.074550 0.804010 0.360750 0.054 Uiso 1 1 calc R U . . .
H01O H 0.150034 0.899545 0.376634 0.054 Uiso 1 1 calc R U . . .
C010 C 0.3315(3) 0.6090(3) 0.72819(15) 0.0295(7) Uani 1 1 d . . . . .
H01P H 0.402444 0.646310 0.730794 0.044 Uiso 1 1 calc R U . . .
H01Q H 0.282087 0.628827 0.756777 0.044 Uiso 1 1 calc R U . . .
H01R H 0.295218 0.624899 0.695126 0.044 Uiso 1 1 calc R U . . .
C011 C 0.2683(3) 0.4608(3) 0.50598(15) 0.0289(7) Uani 1 1 d . . . . .
H01S H 0.190131 0.480344 0.512194 0.043 Uiso 1 1 calc R U . . .
H01T H 0.302394 0.508201 0.481308 0.043 Uiso 1 1 calc R U . . .
H01U H 0.309947 0.462825 0.538698 0.043 Uiso 1 1 calc R U . . .
C012 C 0.4421(4) 0.3865(3) 0.39513(13) 0.0360(9) Uani 1 1 d . . . . .
H01V H 0.489915 0.438231 0.379129 0.054 Uiso 1 1 calc R U . . .
H01W H 0.363177 0.406233 0.391466 0.054 Uiso 1 1 calc R U . . .
H01X H 0.454383 0.321084 0.377969 0.054 Uiso 1 1 calc R U . . .

loop_
_atom_site_aniso_label
_atom_site_aniso_U_11
_atom_site_aniso_U_22
_atom_site_aniso_U_33
_atom_site_aniso_U_23
_atom_site_aniso_U_13
_atom_site_aniso_U_12
Mn01 0.01426(18) 0.01352(19) 0.01242(17) -0.00042(14) 0.00106(14) -0.00009(14)
Mn02 0.0191(2) 0.0141(2) 0.01318(18) 0.00032(14) -0.00188(14) -0.00140(15)
Cl03 0.0198(3) 0.0206(3) 0.0155(3) -0.0035(2) -0.0015(2) 0.0037(2)
Cl04 0.0202(3) 0.0282(4) 0.0158(3) -0.0072(3) 0.0012(2) -0.0049(3)
Cl05 0.0206(3) 0.0167(3) 0.0177(3) 0.0030(2) -0.0035(2) -0.0038(2)
Cl06 0.0150(3) 0.0310(4) 0.0209(3) -0.0041(3) 0.0037(2) 0.0021(3)
Cl07 0.0252(3) 0.0181(3) 0.0203(3) 0.0062(3) 0.0089(2) 0.0085(2)
Cl08 0.0217(3) 0.0218(3) 0.0234(3) 0.0003(3) 0.0060(2) 0.0025(2)
Cl09 0.0225(3) 0.0321(4) 0.0181(3) -0.0017(3) -0.0044(2) -0.0060(3)
Cl0A 0.0456(5) 0.0204(4) 0.0269(4) 0.0101(3) -0.0186(3) -0.0150(3)
N00B 0.0133(10) 0.0121(11) 0.0170(10) 0.0018(8) 0.0017(8) -0.0002(8)
N00C 0.0129(10) 0.0119(11) 0.0164(10) 0.0016(8) -0.0009(8) -0.0001(8)
N00D 0.0184(12) 0.0154(12) 0.0150(10) 0.0026(9) -0.0024(8) -0.0023(9)
N00E 0.0138(10) 0.0159(11) 0.0130(10) 0.0015(8) 0.0003(8) 0.0007(8)
C00F 0.0170(13) 0.0145(13) 0.0211(12) -0.0025(11) -0.0025(10) -0.0017(10)
C00G 0.0130(12) 0.0182(14) 0.0256(13) 0.0031(11) 0.0021(10) -0.0001(10)
C00H 0.0175(13) 0.0185(15) 0.0294(15) 0.0052(12) -0.0051(11) 0.0043(11)
C00I 0.0234(15) 0.0187(15) 0.0225(14) -0.0036(11) 0.0013(11) 0.0048(11)
C00J 0.0219(14) 0.0131(13) 0.0182(12) -0.0003(10) 0.0029(10) 0.0037(10)
C00K 0.0177(13) 0.0225(15) 0.0149(12) 0.0040(11) -0.0028(10) 0.0027(10)
C00L 0.0143(13) 0.0280(16) 0.0205(13) -0.0037(12) 0.0029(10) 0.0012(11)
C00M 0.0263(15) 0.0212(16) 0.0248(14) -0.0015(12) -0.0083(12) -0.0014(12)
C00N 0.0176(13) 0.0163(14) 0.0160(12) 0.0034(10) 0.0037(9) -0.0014(10)
C00O 0.0282(16) 0.0180(14) 0.0167(13) -0.0016(11) 0.0012(11) -0.0059(11)
C00P 0.0109(12) 0.0204(15) 0.0281(14) 0.0044(11) -0.0007(10) 0.0005(10)
C00Q 0.0219(14) 0.0210(15) 0.0184(12) -0.0013(11) 0.0075(10) -0.0013(11)
C00R 0.0200(14) 0.0177(14) 0.0292(15) 0.0014(12) 0.0052(11) -0.0046(11)
C00S 0.0230(15) 0.039(2) 0.0169(13) 0.0046(13) 0.0034(11) -0.0040(13)
C00T 0.0301(16) 0.0177(15) 0.0221(14) 0.0053(11) -0.0120(12) -0.0017(12)
C00U 0.0246(15) 0.0219(15) 0.0176(13) -0.0011(11) 0.0031(11) 0.0072(11)
C00V 0.0195(14) 0.0276(17) 0.0314(16) 0.0096(13) 0.0025(12) 0.0064(12)
C00W 0.0228(15) 0.0270(16) 0.0182(12) 0.0071(12) 0.0014(10) 0.0015(12)
C00X 0.0222(15) 0.0182(15) 0.0390(18) -0.0029(13) -0.0004(13) -0.0036(12)
C00Y 0.0168(14) 0.0224(15) 0.0220(13) 0.0021(12) 0.0006(10) -0.0030(11)
C00Z 0.057(2) 0.0274(18) 0.0232(15) 0.0047(13) -0.0122(15) 0.0052(16)
C010 0.0307(18) 0.0188(16) 0.0390(18) 0.0022(14) -0.0077(14) -0.0041(13)
C011 0.0217(15) 0.0190(16) 0.046(2) 0.0032(14) 0.0044(14) 0.0045(12)
C012 0.057(2) 0.0287(18) 0.0224(15) 0.0030(13) 0.0163(16) -0.0066(17)

loop_
_atom_type_symbol
_atom_type_description
_atom_type_scat_dispersion_real
_atom_type_scat_dispersion_imag
_atom_type_scat_source
C C 0.0033 0.0016 'International Tables Vol C Tables 4.2.6.8 and 6.1.1.4'
H H 0.0000 0.0000 'International Tables Vol C Tables 4.2.6.8 and 6.1.1.4'
N N 0.0061 0.0033 'International Tables Vol C Tables 4.2.6.8 and 6.1.1.4'
Cl Cl 0.1484 0.1585 'International Tables Vol C Tables 4.2.6.8 and 6.1.1.4'
Mn Mn 0.3368 0.7283 'International Tables Vol C Tables 4.2.6.8 and 6.1.1.4'

loop_
_geom_angle_atom_site_label_1
_geom_angle_atom_site_label_2
_geom_angle_atom_site_label_3
_geom_angle
_geom_angle_site_symmetry_1
_geom_angle_site_symmetry_3
_geom_angle_publ_flag
Cl06 Mn01 Cl05 111.38(3) . . ?
Cl06 Mn01 Cl04 109.14(3) . . ?
Cl05 Mn01 Cl04 109.01(3) . . ?
Cl06 Mn01 Cl07 107.10(3) . . ?
Cl05 Mn01 Cl07 108.34(3) . . ?
Cl04 Mn01 Cl07 111.88(3) . . ?
Cl08 Mn02 Cl09 114.84(3) . . ?
Cl08 Mn02 Cl0A 109.87(4) . . ?
Cl09 Mn02 Cl0A 105.92(3) . . ?
Cl08 Mn02 Cl03 107.91(3) . . ?
Cl09 Mn02 Cl03 108.37(3) . . ?
Cl0A Mn02 Cl03 109.87(3) . . ?
C00G N00B C00J 110.3(2) . . ?
C00G N00B C00H 113.5(2) . . ?
C00J N00B C00H 113.3(2) . . ?
C00P N00C C00R 113.8(2) . . ?
C00P N00C C00F 109.3(2) . . ?
C00R N00C C00F 113.8(2) . . ?
C00L N00D C00T 112.2(2) . . ?
C00L N00D C00Y 113.5(2) . . ?
C00T N00D C00Y 112.1(2) . . ?
C00N N00E C00U 111.1(2) . . ?
C00N N00E C00K 111.7(2) . . ?
C00U N00E C00K 110.9(2) . . ?
N00C C00F C00I 112.2(2) . . ?
N00C C00F H00A 109.2 . . ?
C00I C00F H00A 109.2 . . ?
N00C C00F H00B 109.2 . . ?
C00I C00F H00B 109.2 . . ?
H00A C00F H00B 107.9 . . ?
N00B C00G C00X 112.4(2) . . ?
N00B C00G H00C 109.1 . . ?
C00X C00G H00C 109.1 . . ?
N00B C00G H00D 109.1 . . ?
C00X C00G H00D 109.1 . . ?
H00C C00G H00D 107.8 . . ?
N00B C00H C00Z 114.2(3) . . ?
N00B C00H H00E 108.7 . . ?
C00Z C00H H00E 108.7 . . ?
N00B C00H H00F 108.7 . . ?
C00Z C00H H00F 108.7 . . ?
H00E C00H H00F 107.6 . . ?
C00F C00I H00G 109.5 . . ?
C00F C00I H00H 109.5 . . ?
H00G C00I H00H 109.5 . . ?
C00F C00I H00I 109.5 . . ?
H00G C00I H00I 109.5 . . ?
H00H C00I H00I 109.5 . . ?
N00B C00J C00O 112.7(2) . . ?
N00B C00J H00J 109.1 . . ?
C00O C00J H00J 109.1 . . ?
N00B C00J H00K 109.1 . . ?
C00O C00J H00K 109.1 . . ?
H00J C00J H00K 107.8 . . ?
N00E C00K C00W 113.2(2) . . ?
N00E C00K H00L 108.9 . . ?
C00W C00K H00L 108.9 . . ?
N00E C00K H00M 108.9 . . ?
C00W C00K H00M 108.9 . . ?
H00L C00K H00M 107.8 . . ?
N00D C00L C00S 111.9(2) . . ?
N00D C00L H00N 109.2 . . ?
C00S C00L H00N 109.2 . . ?
N00D C00L H00O 109.2 . . ?
C00S C00L H00O 109.2 . . ?
H00N C00L H00O 107.9 . . ?
C00T C00M H00P 109.5 . . ?
C00T C00M H00Q 109.5 . . ?
H00P C00M H00Q 109.5 . . ?
C00T C00M H00R 109.5 . . ?
H00P C00M H00R 109.5 . . ?
H00Q C00M H00R 109.5 . . ?
N00E C00N C00Q 113.7(2) . . ?
N00E C00N H00S 108.8 . . ?
C00Q C00N H00S 108.8 . . ?
N00E C00N H00T 108.8 . . ?
C00Q C00N H00T 108.8 . . ?
H00S C00N H00T 107.7 . . ?
C00J C00O H00U 109.5 . . ?
C00J C00O H00V 109.5 . . ?
H00U C00O H00V 109.5 . . ?
C00J C00O H00W 109.5 . . ?
H00U C00O H00W 109.5 . . ?
H00V C00O H00W 109.5 . . ?
N00C C00P C011 112.6(3) . . ?
N00C C00P H00X 109.1 . . ?
C011 C00P H00X 109.1 . . ?
N00C C00P H00Y 109.1 . . ?
C011 C00P H00Y 109.1 . . ?
H00X C00P H00Y 107.8 . . ?
C00N C00Q H00Z 109.5 . . ?
C00N C00Q H010 109.5 . . ?
H00Z C00Q H010 109.5 . . ?
C00N C00Q H011 109.5 . . ?
H00Z C00Q H011 109.5 . . ?
H010 C00Q H011 109.5 . . ?
N00C C00R C012 113.1(3) . . ?
N00C C00R H012 109.0 . . ?
C012 C00R H012 109.0 . . ?
N00C C00R H013 109.0 . . ?
C012 C00R H013 109.0 . . ?
H012 C00R H013 107.8 . . ?
C00L C00S H014 109.5 . . ?
C00L C00S H015 109.5 . . ?
H014 C00S H015 109.5 . . ?
C00L C00S H016 109.5 . . ?
H014 C00S H016 109.5 . . ?
H015 C00S H016 109.5 . . ?
N00D C00T C00M 110.8(2) . . ?
N00D C00T H017 109.5 . . ?
C00M C00T H017 109.5 . . ?
N00D C00T H018 109.5 . . ?
C00M C00T H018 109.5 . . ?
H017 C00T H018 108.1 . . ?
N00E C00U C00V 113.1(3) . . ?
N00E C00U H019 109.0 . . ?
C00V C00U H019 109.0 . . ?
N00E C00U H01A 109.0 . . ?
C00V C00U H01A 109.0 . . ?
H019 C00U H01A 107.8 . . ?
C00U C00V H01B 109.5 . . ?
C00U C00V H01C 109.5 . . ?
H01B C00V H01C 109.5 . . ?
C00U C00V H01D 109.5 . . ?
H01B C00V H01D 109.5 . . ?
H01C C00V H01D 109.5 . . ?
C00K C00W H01E 109.5 . . ?
C00K C00W H01F 109.5 . . ?
H01E C00W H01F 109.5 . . ?
C00K C00W H01G 109.5 . . ?
H01E C00W H01G 109.5 . . ?
H01F C00W H01G 109.5 . . ?
C00G C00X H01H 109.5 . . ?
C00G C00X H01I 109.5 . . ?
H01H C00X H01I 109.5 . . ?
C00G C00X H01J 109.5 . . ?
H01H C00X H01J 109.5 . . ?
H01I C00X H01J 109.5 . . ?
N00D C00Y C010 113.9(3) . . ?
N00D C00Y H01K 108.8 . . ?
C010 C00Y H01K 108.8 . . ?
N00D C00Y H01L 108.8 . . ?
C010 C00Y H01L 108.8 . . ?
H01K C00Y H01L 107.7 . . ?
C00H C00Z H01M 109.5 . . ?
C00H C00Z H01N 109.5 . . ?
H01M C00Z H01N 109.5 . . ?
C00H C00Z H01O 109.5 . . ?
H01M C00Z H01O 109.5 . . ?
H01N C00Z H01O 109.5 . . ?
C00Y C010 H01P 109.5 . . ?
C00Y C010 H01Q 109.5 . . ?
H01P C010 H01Q 109.5 . . ?
C00Y C010 H01R 109.5 . . ?
H01P C010 H01R 109.5 . . ?
H01Q C010 H01R 109.5 . . ?
C00P C011 H01S 109.5 . . ?
C00P C011 H01T 109.5 . . ?
H01S C011 H01T 109.5 . . ?
C00P C011 H01U 109.5 . . ?
H01S C011 H01U 109.5 . . ?
H01T C011 H01U 109.5 . . ?
C00R C012 H01V 109.5 . . ?
C00R C012 H01W 109.5 . . ?
H01V C012 H01W 109.5 . . ?
C00R C012 H01X 109.5 . . ?
H01V C012 H01X 109.5 . . ?
H01W C012 H01X 109.5 . . ?

loop_
_geom_bond_atom_site_label_1
_geom_bond_atom_site_label_2
_geom_bond_distance
_geom_bond_site_symmetry_2
_geom_bond_publ_flag
Mn01 Cl06 2.3531(8) . ?
Mn01 Cl05 2.3556(8) . ?
Mn01 Cl04 2.3896(8) . ?
Mn01 Cl07 2.3931(8) . ?
Mn02 Cl08 2.3515(8) . ?
Mn02 Cl09 2.3572(8) . ?
Mn02 Cl0A 2.3835(9) . ?
Mn02 Cl03 2.3985(8) . ?
N00B C00G 1.505(4) . ?
N00B C00J 1.507(4) . ?
N00B C00H 1.509(4) . ?
N00C C00P 1.505(4) . ?
N00C C00R 1.510(4) . ?
N00C C00F 1.512(4) . ?
N00D C00L 1.505(4) . ?
N00D C00T 1.505(4) . ?
N00D C00Y 1.516(4) . ?
N00E C00N 1.508(3) . ?
N00E C00U 1.511(4) . ?
N00E C00K 1.512(3) . ?
C00F C00I 1.515(4) . ?
C00F H00A 0.9900 . ?
C00F H00B 0.9900 . ?
C00G C00X 1.516(4) . ?
C00G H00C 0.9900 . ?
C00G H00D 0.9900 . ?
C00H C00Z 1.513(5) . ?
C00H H00E 0.9900 . ?
C00H H00F 0.9900 . ?
C00I H00G 0.9800 . ?
C00I H00H 0.9800 . ?
C00I H00I 0.9800 . ?
C00J C00O 1.517(4) . ?
C00J H00J 0.9900 . ?
C00J H00K 0.9900 . ?
C00K C00W 1.519(4) . ?
C00K H00L 0.9900 . ?
C00K H00M 0.9900 . ?
C00L C00S 1.521(4) . ?
C00L H00N 0.9900 . ?
C00L H00O 0.9900 . ?
C00M C00T 1.522(4) . ?
C00M H00P 0.9800 . ?
C00M H00Q 0.9800 . ?
C00M H00R 0.9800 . ?
C00N C00Q 1.512(4) . ?
C00N H00S 0.9900 . ?
C00N H00T 0.9900 . ?
C00O H00U 0.9800 . ?
C00O H00V 0.9800 . ?
C00O H00W 0.9800 . ?
C00P C011 1.513(5) . ?
C00P H00X 0.9900 . ?
C00P H00Y 0.9900 . ?
C00Q H00Z 0.9800 . ?
C00Q H010 0.9800 . ?
C00Q H011 0.9800 . ?
C00R C012 1.527(5) . ?
C00R H012 0.9900 . ?
C00R H013 0.9900 . ?
C00S H014 0.9800 . ?
C00S H015 0.9800 . ?
C00S H016 0.9800 . ?
C00T H017 0.9900 . ?
C00T H018 0.9900 . ?
C00U C00V 1.513(4) . ?
C00U H019 0.9900 . ?
C00U H01A 0.9900 . ?
C00V H01B 0.9800 . ?
C00V H01C 0.9800 . ?
C00V H01D 0.9800 . ?
C00W H01E 0.9800 . ?
C00W H01F 0.9800 . ?
C00W H01G 0.9800 . ?
C00X H01H 0.9800 . ?
C00X H01I 0.9800 . ?
C00X H01J 0.9800 . ?
C00Y C010 1.518(5) . ?
C00Y H01K 0.9900 . ?
C00Y H01L 0.9900 . ?
C00Z H01M 0.9800 . ?
C00Z H01N 0.9800 . ?
C00Z H01O 0.9800 . ?
C010 H01P 0.9800 . ?
C010 H01Q 0.9800 . ?
C010 H01R 0.9800 . ?
C011 H01S 0.9800 . ?
C011 H01T 0.9800 . ?
C011 H01U 0.9800 . ?
C012 H01V 0.9800 . ?
C012 H01W 0.9800 . ?
C012 H01X 0.9800 . ?

loop_
_geom_torsion_atom_site_label_1
_geom_torsion_atom_site_label_2
_geom_torsion_atom_site_label_3
_geom_torsion_atom_site_label_4
_geom_torsion
_geom_torsion_site_symmetry_1
_geom_torsion_site_symmetry_2
_geom_torsion_site_symmetry_3
_geom_torsion_site_symmetry_4
_geom_torsion_publ_flag
C00P N00C C00F C00I -167.4(2) . . . . ?
C00R N00C C00F C00I 64.2(3) . . . . ?
C00J N00B C00G C00X -175.1(2) . . . . ?
C00H N00B C00G C00X 56.5(3) . . . . ?
C00G N00B C00H C00Z 59.7(3) . . . . ?
C00J N00B C00H C00Z -67.1(3) . . . . ?
C00G N00B C00J C00O 161.3(2) . . . . ?
C00H N00B C00J C00O -70.3(3) . . . . ?
C00N N00E C00K C00W -169.9(3) . . . . ?
C00U N00E C00K C00W 65.6(3) . . . . ?
C00T N00D C00L C00S 155.1(3) . . . . ?
C00Y N00D C00L C00S -76.6(3) . . . . ?
C00U N00E C00N C00Q -171.6(3) . . . . ?
C00K N00E C00N C00Q 64.0(3) . . . . ?
C00R N00C C00P C011 -56.1(3) . . . . ?
C00F N00C C00P C011 175.5(3) . . . . ?
C00P N00C C00R C012 -63.9(3) . . . . ?
C00F N00C C00R C012 62.2(3) . . . . ?
C00L N00D C00T C00M -76.3(3) . . . . ?
C00Y N00D C00T C00M 154.6(3) . . . . ?
C00N N00E C00U C00V 65.8(3) . . . . ?
C00K N00E C00U C00V -169.4(3) . . . . ?
C00L N00D C00Y C010 -73.2(3) . . . . ?
C00T N00D C00Y C010 55.1(4) . . . . ?
